data_4345080
loop_
_publ_author_name
'Stegemann, Frank'
'Benndorf, Christopher'
'Zhang, Yuemei'
'Bartsch, Manfred'
'Zacharias, Helmut'
'Fokwa, Boniface P. T.'
'Eckert, Hellmut'
'Janka, Oliver'

_publ_section_title
;
 Network Formation by Condensed Tetrahedral [Au3Al] Units in Na2Au3Al:
 Crystal and Electronic Structure, Spectroscopic Investigations, and
 Physical Properties of an Ordered Ternary Auride.
;
_journal_issue 4
_journal_name_full 'Inorganic chemistry'
_journal_page_first 1919
_journal_page_last 1931
_journal_paper_doi 10.1021/acs.inorgchem.6b02480
_journal_volume 56
_journal_year 2017
_chemical_formula_sum 'Al0.425 Au3.575 Na2'
_chemical_formula_weight 761.6
_chemical_name_systematic ' ?'
_space_group_IT_number 213
_symmetry_cell_setting cubic
_symmetry_Int_Tables_number 213
_symmetry_space_group_name_Hall 'P 4bd 2ab 3'
_symmetry_space_group_name_H-M 'P 41 3 2'
_cell_angle_alpha 90
_cell_angle_beta 90
_cell_angle_gamma 90
_cell_formula_units_Z 4
_cell_length_a 7.7552(9)
_cell_length_b 7.7552(9)
_cell_length_c 7.7552(9)
_cell_measurement_reflns_used 4035
_cell_measurement_temperature 293
_cell_measurement_theta_max 29.4
_cell_measurement_theta_min 7.2
_cell_volume 466.42(9)
_diffrn_ambient_temperature 293
_diffrn_measured_fraction_theta_full 1
_diffrn_measured_fraction_theta_max 1
_diffrn_measurement_device 'four-circle diffractometer'
_diffrn_measurement_device_type 'IPDS Stoe'
_diffrn_measurement_method '??integration method??'
_diffrn_radiation_monochromator graphite
_diffrn_radiation_probe x-ray
_diffrn_radiation_source 'X-ray tube'
_diffrn_radiation_type 'Mo K\a'
_diffrn_radiation_wavelength 0.71073
_diffrn_reflns_av_R_equivalents 0.0896
_diffrn_reflns_av_unetI/netI 0.0113
_diffrn_reflns_limit_h_max 11
_diffrn_reflns_limit_h_min -11
_diffrn_reflns_limit_k_max 11
_diffrn_reflns_limit_k_min -11
_diffrn_reflns_limit_l_max 11
_diffrn_reflns_limit_l_min -11
_diffrn_reflns_number 12991
_diffrn_reflns_theta_full 33.1
_diffrn_reflns_theta_max 33.1
_diffrn_reflns_theta_min 3.72
_exptl_absorpt_coefficient_mu 112.188
_exptl_absorpt_correction_T_max 0.172
_exptl_absorpt_correction_T_min 0.0292
_exptl_absorpt_correction_type gaussian
_exptl_absorpt_process_details Jana2006
_exptl_crystal_colour silver
_exptl_crystal_density_diffrn 10.8457
_exptl_crystal_description block
_exptl_crystal_F_000 1240
_exptl_crystal_size_max 0.020
_exptl_crystal_size_mid 0.010
_exptl_crystal_size_min 0.010
_refine_diff_density_max 1.60
_refine_diff_density_min -1.37
_refine_ls_abs_structure_details '  90 of Friedel pairs used in the refinement'
_refine_ls_abs_structure_Flack 0.49(18)
_refine_ls_extinction_coef 580(80)
_refine_ls_extinction_method 'B-C type 1 Lorentzian isotropic (Becker & Coppens, 1974)'
_refine_ls_goodness_of_fit_gt 1.41
_refine_ls_goodness_of_fit_ref 1.31
_refine_ls_number_constraints 2
_refine_ls_number_parameters 14
_refine_ls_number_reflns 304
_refine_ls_number_restraints 0
_refine_ls_R_factor_all 0.0357
_refine_ls_R_factor_gt 0.0237
_refine_ls_shift/su_max 0.0009
_refine_ls_shift/su_mean 0.0002
_refine_ls_structure_factor_coef Fsqd
_refine_ls_weighting_details w=1/(\s^2^(I)+0.0004I^2^)
_refine_ls_weighting_scheme sigma
_refine_ls_wR_factor_gt 0.0508
_refine_ls_wR_factor_ref 0.0538
_reflns_number_gt 238
_reflns_number_total 304
_reflns_threshold_expression I>3\s(I)
_cod_data_source_file ic6b02480_si_006.cif
_cod_data_source_block I
_cod_depositor_comments
;
The following automatic conversions were performed:

'_diffrn_radiation_probe' value 'X-ray' changed to 'x-ray' according
to
/usr/data/users/saulius/crontab/automatic-downloads/rss-feeds/ACS/lib/dictionaries/cif_core.dic
dictionary named 'cif_core.dic' version 2.4.2 from 2011-04-26.

'_exptl_absorpt_correction_type' value 'Gaussian' changed to
'gaussian' according to
/usr/data/users/saulius/crontab/automatic-downloads/rss-feeds/ACS/lib/dictionaries/cif_core.dic
dictionary named 'cif_core.dic' version 2.4.2 from 2011-04-26.

Automatic conversion script
Id: cif_fix_values 4268 2015-11-12 08:31:59Z antanas 

 Adding full bibliography for 4345080--4345081.cif.
;
_cod_original_sg_symbol_Hall 'P 4bd;2ab;3'
_cod_database_code 4345080

loop_
_space_group_symop_id
_space_group_symop_operation_xyz
1 x,y,z
2 -x+1/2,-y,z+1/2
3 -x,y+1/2,-z+1/2
4 x+1/2,-y+1/2,-z
5 z,x,y
6 z+1/2,-x+1/2,-y
7 -z+1/2,-x,y+1/2
8 -z,x+1/2,-y+1/2
9 y,z,x
10 -y,z+1/2,-x+1/2
11 y+1/2,-z+1/2,-x
12 -y+1/2,-z,x+1/2
13 y+3/4,x+1/4,-z+1/4
14 -y+3/4,-x+3/4,-z+3/4
15 y+1/4,-x+1/4,z+3/4
16 -y+1/4,x+3/4,z+1/4
17 x+3/4,z+1/4,-y+1/4
18 -x+1/4,z+3/4,y+1/4
19 -x+3/4,-z+3/4,-y+3/4
20 x+1/4,-z+1/4,y+3/4
21 z+3/4,y+1/4,-x+1/4
22 z+1/4,-y+1/4,x+3/4
23 -z+1/4,y+3/4,x+1/4
24 -z+3/4,-y+3/4,-x+3/4

loop_
_atom_site_label
_atom_site_type_symbol
_atom_site_fract_x
_atom_site_fract_y
_atom_site_fract_z
_atom_site_adp_type
_atom_site_U_iso_or_equiv
_atom_site_site_symmetry_multiplicity
_atom_site_occupancy
_atom_site_calc_flag
Na Na 0.0081(5) 0.0081(5) 0.0081(5) Uani 0.0227(7) 8 1 d
Au1 Au 0.375 0.86315(5) 0.88685(5) Uani 0.02211(14) 12 1 d
Al2 Al 0.375 0.375 0.375 Uani 0.0176(3) 4 0.425(6) d
Au2 Au 0.375 0.375 0.375 Uani 0.0176(3) 4 0.575(6) d

loop_
_atom_site_aniso_label
_atom_site_aniso_type_symbol
_atom_site_aniso_U_11
_atom_site_aniso_U_22
_atom_site_aniso_U_33
_atom_site_aniso_U_12
_atom_site_aniso_U_13
_atom_site_aniso_U_23
Na Na 0.0227(12) 0.0227(12) 0.0227(12) 0.0018(15) 0.0018(15) 0.0018(15)
Au1 Au 0.0178(3) 0.0243(2) 0.0243(2) -0.00288(10) -0.00288(10) -0.01036(18)
Al2 Al 0.0176(5) 0.0176(5) 0.0176(5) -0.0033(2) -0.0033(2) -0.0033(2)
Au2 Au 0.0176(5) 0.0176(5) 0.0176(5) -0.0033(2) -0.0033(2) -0.0033(2)

loop_
_atom_type_symbol
_atom_type_scat_dispersion_real
_atom_type_scat_dispersion_imag
_atom_type_scat_source
Al 0.0645 0.0514 'International Tables Vol C tables 4.2.6.8 and 6.1.1.1'
Au -2.0133 8.8022 'International Tables Vol C tables 4.2.6.8 and 6.1.1.1'
Na 0.0362 0.0249 'International Tables Vol C tables 4.2.6.8 and 6.1.1.1'

loop_
_exptl_crystal_face_index_h
_exptl_crystal_face_index_k
_exptl_crystal_face_index_l
_exptl_crystal_face_perp_dist
-5 -13 -30 0.0109
9 7 -30 0.0145
-25 24 30 0.0157
30 -28 29 0.0205
-4 -3 -10 0.014
29 30 28 0.0132
-1 -5 -30 0.0095
-17 13 -30 0.0189
-14 -15 15 0.0151
13 -8 -30 0.016

loop_
_geom_angle_atom_site_label_1
_geom_angle_atom_site_label_2
_geom_angle_atom_site_label_3
_geom_angle_site_symmetry_1
_geom_angle_site_symmetry_3
_geom_angle
Na Na Na 13_455 14_444 108.57(15)
Na Na Na 13_455 15_554 110.36(16)
Na Na Na 13_455 16_545 110.36(16)
Na Na Au1 13_455 1_544 153.33(16)
Na Na Au1 13_455 2_564 58.80(10)
Na Na Au1 13_455 4_456 101.67(13)
Na Na Au1 13_455 5_454 59.74(10)
Na Na Au1 13_455 6_456 101.55(13)
Na Na Au1 13_455 8_645 147.76(16)
Na Na Au1 13_455 9_445 58.39(10)
Na Na Au1 13_455 10_645 59.43(10)
Na Na Au1 13_455 12_564 59.44(10)
Na Na Al2 13_455 2_554 150.77(16)
Na Na Al2 13_455 3_545 59.86(10)
Na Na Al2 13_455 4_455 98.70(13)
Na Na Au2 13_455 2_554 150.77(16)
Na Na Au2 13_455 3_545 59.86(10)
Na Na Au2 13_455 4_455 98.70(13)
Na Na Na 14_444 15_554 108.57(15)
Na Na Na 14_444 16_545 108.57(15)
Na Na Au1 14_444 1_544 98.09(13)
Na Na Au1 14_444 2_564 149.88(15)
Na Na Au1 14_444 4_456 55.61(9)
Na Na Au1 14_444 5_454 98.09(13)
Na Na Au1 14_444 6_456 149.88(15)
Na Na Au1 14_444 8_645 55.61(9)
Na Na Au1 14_444 9_445 98.09(13)
Na Na Au1 14_444 10_645 149.88(15)
Na Na Au1 14_444 12_564 55.61(9)
Na Na Al2 14_444 2_554 56.89(9)
Na Na Al2 14_444 3_545 56.89(9)
Na Na Al2 14_444 4_455 56.89(9)
Na Na Au2 14_444 2_554 56.89(9)
Na Na Au2 14_444 3_545 56.89(9)
Na Na Au2 14_444 4_455 56.89(9)
Na Na Na 15_554 16_545 110.36(16)
Na Na Au1 15_554 1_544 59.74(10)
Na Na Au1 15_554 2_564 101.55(13)
Na Na Au1 15_554 4_456 147.76(16)
Na Na Au1 15_554 5_454 58.39(10)
Na Na Au1 15_554 6_456 59.43(10)
Na Na Au1 15_554 8_645 59.44(10)
Na Na Au1 15_554 9_445 153.33(16)
Na Na Au1 15_554 10_645 58.80(10)
Na Na Au1 15_554 12_564 101.67(13)
Na Na Al2 15_554 2_554 98.70(13)
Na Na Al2 15_554 3_545 150.77(16)
Na Na Al2 15_554 4_455 59.86(10)
Na Na Au2 15_554 2_554 98.70(13)
Na Na Au2 15_554 3_545 150.77(16)
Na Na Au2 15_554 4_455 59.86(10)
Na Na Au1 16_545 1_544 58.39(10)
Na Na Au1 16_545 2_564 59.43(10)
Na Na Au1 16_545 4_456 59.44(10)
Na Na Au1 16_545 5_454 153.33(16)
Na Na Au1 16_545 6_456 58.80(10)
Na Na Au1 16_545 8_645 101.67(13)
Na Na Au1 16_545 9_445 59.74(10)
Na Na Au1 16_545 10_645 101.55(13)
Na Na Au1 16_545 12_564 147.76(16)
Na Na Al2 16_545 2_554 59.86(10)
Na Na Al2 16_545 3_545 98.70(13)
Na Na Al2 16_545 4_455 150.77(16)
Na Na Au2 16_545 2_554 59.86(10)
Na Na Au2 16_545 3_545 98.70(13)
Na Na Au2 16_545 4_455 150.77(16)
Au1 Na Au1 1_544 2_564 97.25(11)
Au1 Na Au1 1_544 4_456 92.64(11)
Au1 Na Au1 1_544 5_454 118.05(13)
Au1 Na Au1 1_544 6_456 51.78(6)
Au1 Na Au1 1_544 8_645 52.37(7)
Au1 Na Au1 1_544 9_445 118.05(13)
Au1 Na Au1 1_544 10_645 97.30(11)
Au1 Na Au1 1_544 12_564 143.44(14)
Au1 Na Al2 1_544 2_554 48.88(6)
Au1 Na Al2 1_544 3_545 141.03(14)
Au1 Na Al2 1_544 4_455 96.37(11)
Au1 Na Au2 1_544 2_554 48.88(6)
Au1 Na Au2 1_544 3_545 141.03(14)
Au1 Na Au2 1_544 4_455 96.37(11)
Au1 Na Au1 2_564 4_456 97.97(11)
Au1 Na Au1 2_564 5_454 97.30(11)
Au1 Na Au1 2_564 6_456 51.52(6)
Au1 Na Au1 2_564 8_645 148.79(14)
Au1 Na Au1 2_564 9_445 51.78(6)
Au1 Na Au1 2_564 10_645 51.52(6)
Au1 Na Au1 2_564 12_564 118.17(13)
Au1 Na Al2 2_564 2_554 119.30(13)
Au1 Na Al2 2_564 3_545 95.76(11)
Au1 Na Al2 2_564 4_455 145.87(14)
Au1 Na Au2 2_564 2_554 119.30(13)
Au1 Na Au2 2_564 3_545 95.76(11)
Au1 Na Au2 2_564 4_455 145.87(14)
Au1 Na Au1 4_456 5_454 143.44(14)
Au1 Na Au1 4_456 6_456 118.17(13)
Au1 Na Au1 4_456 8_645 91.22(11)
Au1 Na Au1 4_456 9_445 52.37(7)
Au1 Na Au1 4_456 10_645 148.79(14)
Au1 Na Au1 4_456 12_564 91.22(11)
Au1 Na Al2 4_456 2_554 49.14(6)
Au1 Na Al2 4_456 3_545 49.14(6)
Au1 Na Al2 4_456 4_455 112.50(12)
Au1 Na Au2 4_456 2_554 49.14(6)
Au1 Na Au2 4_456 3_545 49.14(6)
Au1 Na Au2 4_456 4_455 112.50(12)
Au1 Na Au1 5_454 6_456 97.25(11)
Au1 Na Au1 5_454 8_645 92.64(11)
Au1 Na Au1 5_454 9_445 118.05(13)
Au1 Na Au1 5_454 10_645 51.78(6)
Au1 Na Au1 5_454 12_564 52.37(7)
Au1 Na Al2 5_454 2_554 141.03(14)
Au1 Na Al2 5_454 3_545 96.37(11)
Au1 Na Al2 5_454 4_455 48.88(6)
Au1 Na Au2 5_454 2_554 141.03(14)
Au1 Na Au2 5_454 3_545 96.37(11)
Au1 Na Au2 5_454 4_455 48.88(6)
Au1 Na Au1 6_456 8_645 97.97(11)
Au1 Na Au1 6_456 9_445 97.30(11)
Au1 Na Au1 6_456 10_645 51.52(6)
Au1 Na Au1 6_456 12_564 148.79(14)
Au1 Na Al2 6_456 2_554 95.76(11)
Au1 Na Al2 6_456 3_545 145.87(14)
Au1 Na Al2 6_456 4_455 119.30(13)
Au1 Na Au2 6_456 2_554 95.76(11)
Au1 Na Au2 6_456 3_545 145.87(14)
Au1 Na Au2 6_456 4_455 119.30(13)
Au1 Na Au1 8_645 9_445 143.44(14)
Au1 Na Au1 8_645 10_645 118.17(13)
Au1 Na Au1 8_645 12_564 91.22(11)
Au1 Na Al2 8_645 2_554 49.14(6)
Au1 Na Al2 8_645 3_545 112.50(12)
Au1 Na Al2 8_645 4_455 49.14(6)
Au1 Na Au2 8_645 2_554 49.14(6)
Au1 Na Au2 8_645 3_545 112.50(12)
Au1 Na Au2 8_645 4_455 49.14(6)
Au1 Na Au1 9_445 10_645 97.25(11)
Au1 Na Au1 9_445 12_564 92.64(11)
Au1 Na Al2 9_445 2_554 96.37(11)
Au1 Na Al2 9_445 3_545 48.88(6)
Au1 Na Al2 9_445 4_455 141.03(14)
Au1 Na Au2 9_445 2_554 96.37(11)
Au1 Na Au2 9_445 3_545 48.88(6)
Au1 Na Au2 9_445 4_455 141.03(14)
Au1 Na Au1 10_645 12_564 97.97(11)
Au1 Na Al2 10_645 2_554 145.87(14)
Au1 Na Al2 10_645 3_545 119.30(13)
Au1 Na Al2 10_645 4_455 95.76(11)
Au1 Na Au2 10_645 2_554 145.87(14)
Au1 Na Au2 10_645 3_545 119.30(13)
Au1 Na Au2 10_645 4_455 95.76(11)
Au1 Na Al2 12_564 2_554 112.50(12)
Au1 Na Al2 12_564 3_545 49.14(6)
Au1 Na Al2 12_564 4_455 49.14(6)
Au1 Na Au2 12_564 2_554 112.50(12)
Au1 Na Au2 12_564 3_545 49.14(6)
Au1 Na Au2 12_564 4_455 49.14(6)
Al2 Na Al2 2_554 3_545 93.01(10)
Al2 Na Al2 2_554 4_455 93.01(10)
Al2 Na Au2 2_554 2_554 0.0(5)
Al2 Na Au2 2_554 3_545 93.01(10)
Al2 Na Au2 2_554 4_455 93.01(10)
Al2 Na Al2 3_545 4_455 93.01(10)
Al2 Na Au2 3_545 2_554 93.01(10)
Al2 Na Au2 3_545 3_545 0.0(5)
Al2 Na Au2 3_545 4_455 93.01(10)
Al2 Na Au2 4_455 2_554 93.01(10)
Al2 Na Au2 4_455 3_545 93.01(10)
Al2 Na Au2 4_455 4_455 0.0(5)
Au2 Na Au2 2_554 3_545 93.01(10)
Au2 Na Au2 2_554 4_455 93.01(10)
Au2 Na Au2 3_545 4_455 93.01(10)
Na Au1 Na 1_566 2_565 114.07(10)
Na Au1 Na 1_566 4_556 122.26(11)
Na Au1 Na 1_566 14_555 175.35(11)
Na Au1 Na 1_566 15_565 61.46(10)
Na Au1 Na 1_566 16_556 62.17(11)
Na Au1 Au1 1_566 6_467 64.68(7)
Na Au1 Au1 1_566 8_656 63.17(7)
Na Au1 Au1 1_566 11_466 115.20(7)
Na Au1 Au1 1_566 12_675 114.19(8)
Na Au1 Al2 1_566 2_565 66.98(7)
Na Au1 Al2 1_566 3_656 115.38(8)
Na Au1 Au2 1_566 2_565 66.98(7)
Na Au1 Au2 1_566 3_656 115.38(8)
Na Au1 Na 2_565 4_556 115.05(10)
Na Au1 Na 2_565 14_555 61.46(10)
Na Au1 Na 2_565 15_565 61.13(10)
Na Au1 Na 2_565 16_556 176.05(10)
Na Au1 Au1 2_565 6_467 113.25(7)
Na Au1 Au1 2_565 8_656 64.24(7)
Na Au1 Au1 2_565 11_466 64.24(7)
Na Au1 Au1 2_565 12_675 63.53(7)
Na Au1 Al2 2_565 2_565 112.63(7)
Na Au1 Al2 2_565 3_656 114.39(7)
Na Au1 Au2 2_565 2_565 112.63(7)
Na Au1 Au2 2_565 3_656 114.39(7)
Na Au1 Na 4_556 14_555 62.17(11)
Na Au1 Na 4_556 15_565 176.05(10)
Na Au1 Na 4_556 16_556 68.79(11)
Na Au1 Au1 4_556 6_467 117.99(8)
Na Au1 Au1 4_556 8_656 116.30(8)
Na Au1 Au1 4_556 11_466 64.46(8)
Na Au1 Au1 4_556 12_675 113.61(8)
Na Au1 Al2 4_556 2_565 67.53(8)
Na Au1 Al2 4_556 3_656 67.53(8)
Na Au1 Au2 4_556 2_565 67.53(8)
Na Au1 Au2 4_556 3_656 67.53(8)
Na Au1 Na 14_555 15_565 114.07(10)
Na Au1 Na 14_555 16_556 122.26(11)
Na Au1 Au1 14_555 6_467 115.20(7)
Na Au1 Au1 14_555 8_656 114.19(8)
Na Au1 Au1 14_555 11_466 64.68(7)
Na Au1 Au1 14_555 12_675 63.17(7)
Na Au1 Al2 14_555 2_565 115.38(8)
Na Au1 Al2 14_555 3_656 66.98(7)
Na Au1 Au2 14_555 2_565 115.38(8)
Na Au1 Au2 14_555 3_656 66.98(7)
Na Au1 Na 15_565 16_556 115.05(10)
Na Au1 Au1 15_565 6_467 64.24(7)
Na Au1 Au1 15_565 8_656 63.53(7)
Na Au1 Au1 15_565 11_466 113.25(7)
Na Au1 Au1 15_565 12_675 64.24(7)
Na Au1 Al2 15_565 2_565 114.39(7)
Na Au1 Al2 15_565 3_656 112.63(7)
Na Au1 Au2 15_565 2_565 114.39(7)
Na Au1 Au2 15_565 3_656 112.63(7)
Na Au1 Au1 16_556 6_467 64.46(8)
Na Au1 Au1 16_556 8_656 113.61(8)
Na Au1 Au1 16_556 11_466 117.99(8)
Na Au1 Au1 16_556 12_675 116.30(8)
Na Au1 Al2 16_556 2_565 67.53(8)
Na Au1 Al2 16_556 3_656 67.53(8)
Na Au1 Au2 16_556 2_565 67.53(8)
Na Au1 Au2 16_556 3_656 67.53(8)
Au1 Au1 Au1 6_467 8_656 118.447(13)
Au1 Au1 Au1 6_467 11_466 177.349(17)
Au1 Au1 Au1 6_467 12_675 60.000(12)
Au1 Au1 Al2 6_467 2_565 123.070(12)
Au1 Au1 Al2 6_467 3_656 58.383(11)
Au1 Au1 Au2 6_467 2_565 123.070(12)
Au1 Au1 Au2 6_467 3_656 58.383(11)
Au1 Au1 Au1 8_656 11_466 60.000(12)
Au1 Au1 Au1 8_656 12_675 118.517(15)
Au1 Au1 Al2 8_656 2_565 58.383(8)
Au1 Au1 Al2 8_656 3_656 176.159(15)
Au1 Au1 Au2 8_656 2_565 58.383(8)
Au1 Au1 Au2 8_656 3_656 176.159(15)
Au1 Au1 Au1 11_466 12_675 118.447(13)
Au1 Au1 Al2 11_466 2_565 58.383(11)
Au1 Au1 Al2 11_466 3_656 123.070(12)
Au1 Au1 Au2 11_466 2_565 58.383(11)
Au1 Au1 Au2 11_466 3_656 123.070(12)
Au1 Au1 Al2 12_675 2_565 176.159(15)
Au1 Au1 Al2 12_675 3_656 58.383(8)
Au1 Au1 Au2 12_675 2_565 176.159(15)
Au1 Au1 Au2 12_675 3_656 58.383(8)
Al2 Au1 Al2 2_565 3_656 124.815(15)
Al2 Au1 Au2 2_565 2_565 0.0(5)
Al2 Au1 Au2 2_565 3_656 124.815(15)
Al2 Au1 Au2 3_656 2_565 124.815(15)
Al2 Au1 Au2 3_656 3_656 0.0(5)
Au2 Au1 Au2 2_565 3_656 124.815(15)
Na Al2 Na 2_555 3_555 116.76(10)
Na Al2 Na 2_555 4_555 116.76(10)
Na Al2 Na 2_555 13_555 66.22(10)
Na Al2 Na 2_555 15_555 60.28(10)
Na Al2 Na 2_555 16_555 176.88(10)
Na Al2 Au1 2_555 2_564 64.14(7)
Na Al2 Au1 2_555 3_646 63.33(7)
Na Al2 Au1 2_555 6_456 63.33(7)
Na Al2 Au1 2_555 7_664 118.47(7)
Na Al2 Au1 2_555 10_645 116.76(7)
Na Al2 Au1 2_555 11_466 114.01(7)
Na Al2 Na 3_555 4_555 116.76(10)
Na Al2 Na 3_555 13_555 176.88(10)
Na Al2 Na 3_555 15_555 66.22(10)
Na Al2 Na 3_555 16_555 60.28(10)
Na Al2 Au1 3_555 2_564 63.33(7)
Na Al2 Au1 3_555 3_646 118.47(7)
Na Al2 Au1 3_555 6_456 116.76(7)
Na Al2 Au1 3_555 7_664 114.01(7)
Na Al2 Au1 3_555 10_645 64.14(7)
Na Al2 Au1 3_555 11_466 63.33(7)
Na Al2 Na 4_555 13_555 60.28(10)
Na Al2 Na 4_555 15_555 176.88(10)
Na Al2 Na 4_555 16_555 66.22(10)
Na Al2 Au1 4_555 2_564 116.76(7)
Na Al2 Au1 4_555 3_646 114.01(7)
Na Al2 Au1 4_555 6_456 64.14(7)
Na Al2 Au1 4_555 7_664 63.33(7)
Na Al2 Au1 4_555 10_645 63.33(7)
Na Al2 Au1 4_555 11_466 118.47(7)
Na Al2 Na 13_555 15_555 116.76(10)
Na Al2 Na 13_555 16_555 116.76(10)
Na Al2 Au1 13_555 2_564 118.47(7)
Na Al2 Au1 13_555 3_646 63.33(7)
Na Al2 Au1 13_555 6_456 63.33(7)
Na Al2 Au1 13_555 7_664 64.14(7)
Na Al2 Au1 13_555 10_645 114.01(7)
Na Al2 Au1 13_555 11_466 116.76(7)
Na Al2 Na 15_555 16_555 116.76(10)
Na Al2 Au1 15_555 2_564 63.33(7)
Na Al2 Au1 15_555 3_646 64.14(7)
Na Al2 Au1 15_555 6_456 114.01(7)
Na Al2 Au1 15_555 7_664 116.76(7)
Na Al2 Au1 15_555 10_645 118.47(7)
Na Al2 Au1 15_555 11_466 63.33(7)
Na Al2 Au1 16_555 2_564 114.01(7)
Na Al2 Au1 16_555 3_646 116.76(7)
Na Al2 Au1 16_555 6_456 118.47(7)
Na Al2 Au1 16_555 7_664 63.33(7)
Na Al2 Au1 16_555 10_645 63.33(7)
Na Al2 Au1 16_555 11_466 64.14(7)
Au1 Al2 Au1 2_564 3_646 118.448(11)
Au1 Al2 Au1 2_564 6_456 63.233(11)
Au1 Al2 Au1 2_564 7_664 177.220(8)
Au1 Al2 Au1 2_564 10_645 63.233(11)
Au1 Al2 Au1 2_564 11_466 115.185(11)
Au1 Al2 Au1 3_646 6_456 115.185(11)
Au1 Al2 Au1 3_646 7_664 63.233(11)
Au1 Al2 Au1 3_646 10_645 177.220(8)
Au1 Al2 Au1 3_646 11_466 63.233(11)
Au1 Al2 Au1 6_456 7_664 118.448(11)
Au1 Al2 Au1 6_456 10_645 63.233(11)
Au1 Al2 Au1 6_456 11_466 177.220(8)
Au1 Al2 Au1 7_664 10_645 115.185(11)
Au1 Al2 Au1 7_664 11_466 63.233(11)
Au1 Al2 Au1 10_645 11_466 118.448(11)
Na Au2 Na 2_555 3_555 116.76(10)
Na Au2 Na 2_555 4_555 116.76(10)
Na Au2 Na 2_555 13_555 66.22(10)
Na Au2 Na 2_555 15_555 60.28(10)
Na Au2 Na 2_555 16_555 176.88(10)
Na Au2 Au1 2_555 2_564 64.14(7)
Na Au2 Au1 2_555 3_646 63.33(7)
Na Au2 Au1 2_555 6_456 63.33(7)
Na Au2 Au1 2_555 7_664 118.47(7)
Na Au2 Au1 2_555 10_645 116.76(7)
Na Au2 Au1 2_555 11_466 114.01(7)
Na Au2 Na 3_555 4_555 116.76(10)
Na Au2 Na 3_555 13_555 176.88(10)
Na Au2 Na 3_555 15_555 66.22(10)
Na Au2 Na 3_555 16_555 60.28(10)
Na Au2 Au1 3_555 2_564 63.33(7)
Na Au2 Au1 3_555 3_646 118.47(7)
Na Au2 Au1 3_555 6_456 116.76(7)
Na Au2 Au1 3_555 7_664 114.01(7)
Na Au2 Au1 3_555 10_645 64.14(7)
Na Au2 Au1 3_555 11_466 63.33(7)
Na Au2 Na 4_555 13_555 60.28(10)
Na Au2 Na 4_555 15_555 176.88(10)
Na Au2 Na 4_555 16_555 66.22(10)
Na Au2 Au1 4_555 2_564 116.76(7)
Na Au2 Au1 4_555 3_646 114.01(7)
Na Au2 Au1 4_555 6_456 64.14(7)
Na Au2 Au1 4_555 7_664 63.33(7)
Na Au2 Au1 4_555 10_645 63.33(7)
Na Au2 Au1 4_555 11_466 118.47(7)
Na Au2 Na 13_555 15_555 116.76(10)
Na Au2 Na 13_555 16_555 116.76(10)
Na Au2 Au1 13_555 2_564 118.47(7)
Na Au2 Au1 13_555 3_646 63.33(7)
Na Au2 Au1 13_555 6_456 63.33(7)
Na Au2 Au1 13_555 7_664 64.14(7)
Na Au2 Au1 13_555 10_645 114.01(7)
Na Au2 Au1 13_555 11_466 116.76(7)
Na Au2 Na 15_555 16_555 116.76(10)
Na Au2 Au1 15_555 2_564 63.33(7)
Na Au2 Au1 15_555 3_646 64.14(7)
Na Au2 Au1 15_555 6_456 114.01(7)
Na Au2 Au1 15_555 7_664 116.76(7)
Na Au2 Au1 15_555 10_645 118.47(7)
Na Au2 Au1 15_555 11_466 63.33(7)
Na Au2 Au1 16_555 2_564 114.01(7)
Na Au2 Au1 16_555 3_646 116.76(7)
Na Au2 Au1 16_555 6_456 118.47(7)
Na Au2 Au1 16_555 7_664 63.33(7)
Na Au2 Au1 16_555 10_645 63.33(7)
Na Au2 Au1 16_555 11_466 64.14(7)
Au1 Au2 Au1 2_564 3_646 118.448(11)
Au1 Au2 Au1 2_564 6_456 63.233(11)
Au1 Au2 Au1 2_564 7_664 177.220(8)
Au1 Au2 Au1 2_564 10_645 63.233(11)
Au1 Au2 Au1 2_564 11_466 115.185(11)
Au1 Au2 Au1 3_646 6_456 115.185(11)
Au1 Au2 Au1 3_646 7_664 63.233(11)
Au1 Au2 Au1 3_646 10_645 177.220(8)
Au1 Au2 Au1 3_646 11_466 63.233(11)
Au1 Au2 Au1 6_456 7_664 118.448(11)
Au1 Au2 Au1 6_456 10_645 63.233(11)
Au1 Au2 Au1 6_456 11_466 177.220(8)
Au1 Au2 Au1 7_664 10_645 115.185(11)
Au1 Au2 Au1 7_664 11_466 63.233(11)
Au1 Au2 Au1 10_645 11_466 118.448(11)

loop_
_geom_bond_atom_site_label_1
_geom_bond_atom_site_label_2
_geom_bond_site_symmetry_2
_geom_bond_distance
Na Na 13_455 3.287(6)
Na Na 14_444 3.576(6)
Na Na 15_554 3.287(6)
Na Na 16_545 3.287(6)
Na Au1 1_544 3.201(4)
Na Au1 2_564 3.232(4)
Na Au1 4_456 3.165(4)
Na Au1 5_454 3.201(4)
Na Au1 6_456 3.232(4)
Na Au1 8_645 3.165(4)
Na Au1 9_445 3.201(4)
Na Au1 10_645 3.232(4)
Na Au1 12_564 3.165(4)
Na Al2 2_554 3.273(4)
Na Al2 3_545 3.273(4)
Na Al2 4_455 3.273(4)
Na Au2 2_554 3.273(4)
Na Au2 3_545 3.273(4)
Na Au2 4_455 3.273(4)
Au1 Au1 6_467 2.8091(6)
Au1 Au1 8_656 2.8091(6)
Au1 Au1 11_466 2.8091(6)
Au1 Au1 12_675 2.8091(6)
Au1 Al2 2_565 2.6793(5)
Au1 Al2 3_656 2.6793(5)
Au1 Au2 2_565 2.6793(5)
Au1 Au2 3_656 2.6793(5)

loop_
_twin_individual_id
_twin_individual_mass_fraction_refined
_twin_individual_twin_matrix_11
_twin_individual_twin_matrix_12
_twin_individual_twin_matrix_13
_twin_individual_twin_matrix_21
_twin_individual_twin_matrix_22
_twin_individual_twin_matrix_23
_twin_individual_twin_matrix_31
_twin_individual_twin_matrix_32
_twin_individual_twin_matrix_33
1 0.51(18) 1 0 0 0 1 0 0 0 1
2 0.49(18) -1 0 0 0 -1 0 0 0 -1
